data_4075624
loop_
_publ_author_name
'Sun, Yi'
'Chan, Hoi-Shan'
'Xie, Zuowei'

_publ_section_title
;
 Reaction Scope and Mechanism of Sterically Induced Ruthenium-Mediated
 Intramolecular Coupling ofo-Carboranyl with Cyclopentadienyl. Synthesis
 and Structure of Ruthenium Complexes Incorporating Doubly Linked
 Cyclopentadienyl&#x2212;Carboranyl Ligands
;
_journal_issue 17
_journal_name_full Organometallics
_journal_page_first 4188
_journal_paper_doi 10.1021/om0604122
_journal_volume 25
_journal_year 2006
_chemical_formula_sum 'C54 H70 B20 N2 P2 Ru2 Si2'
_chemical_formula_weight 1283.58
_chemical_name_systematic
; 
 ? 
;
_space_group_IT_number 96
_symmetry_cell_setting tetragonal
_symmetry_space_group_name_Hall 'P 4nw 2abw'
_symmetry_space_group_name_H-M 'P 43 21 2'
_atom_sites_solution_hydrogens geom
_atom_sites_solution_primary direct
_atom_sites_solution_secondary difmap
_audit_creation_method SHELXL-97
_cell_angle_alpha 90.00
_cell_angle_beta 90.00
_cell_angle_gamma 90.00
_cell_formula_units_Z 4
_cell_length_a 14.7615(8)
_cell_length_b 14.7615(8)
_cell_length_c 31.863(3)
_cell_measurement_temperature 294(2)
_cell_volume 6943.0(8)
_computing_structure_refinement 'SHELXL-97 (Sheldrick, 1997)'
_computing_structure_solution 'SHELXS-97 (Sheldrick, 1990)'
_diffrn_ambient_temperature 294(2)
_diffrn_measured_fraction_theta_full 0.997
_diffrn_measured_fraction_theta_max 0.997
_diffrn_radiation_monochromator graphite
_diffrn_radiation_source 'fine-focus sealed tube'
_diffrn_radiation_type MoK\a
_diffrn_radiation_wavelength 0.71073
_diffrn_reflns_av_R_equivalents 0.0739
_diffrn_reflns_av_sigmaI/netI 0.0469
_diffrn_reflns_limit_h_max 17
_diffrn_reflns_limit_h_min -16
_diffrn_reflns_limit_k_max 17
_diffrn_reflns_limit_k_min -14
_diffrn_reflns_limit_l_max 37
_diffrn_reflns_limit_l_min -33
_diffrn_reflns_number 39121
_diffrn_reflns_theta_full 24.99
_diffrn_reflns_theta_max 24.99
_diffrn_reflns_theta_min 2.33
_exptl_absorpt_coefficient_mu 0.551
_exptl_absorpt_correction_T_max 1.0000
_exptl_absorpt_correction_T_min 0.8792
_exptl_absorpt_correction_type sadabs
_exptl_crystal_colour red
_exptl_crystal_density_diffrn 1.228
_exptl_crystal_density_method 'not measured'
_exptl_crystal_description prism
_exptl_crystal_F_000 2616
_exptl_crystal_size_max 0.25
_exptl_crystal_size_mid 0.20
_exptl_crystal_size_min 0.10
_refine_diff_density_max 1.045
_refine_diff_density_min -0.408
_refine_diff_density_rms 0.127
_refine_ls_abs_structure_details 'Flack H D (1983), Acta Cryst. A39, 876-881'
_refine_ls_abs_structure_Flack 0.57(6)
_refine_ls_extinction_method none
_refine_ls_goodness_of_fit_ref 1.134
_refine_ls_hydrogen_treatment riding
_refine_ls_matrix_type full
_refine_ls_number_parameters 371
_refine_ls_number_reflns 6117
_refine_ls_number_restraints 0
_refine_ls_restrained_S_all 1.134
_refine_ls_R_factor_all 0.0663
_refine_ls_R_factor_gt 0.0463
_refine_ls_shift/su_max 0.007
_refine_ls_shift/su_mean 0.001
_refine_ls_structure_factor_coef Fsqd
_refine_ls_weighting_details 'calc w=1/[\s^2^(Fo^2^)+(0.0813P)^2^+9.1671P] where P=(Fo^2^+2Fc^2^)/3'
_refine_ls_weighting_scheme calc
_refine_ls_wR_factor_gt 0.1353
_refine_ls_wR_factor_ref 0.1534
_reflns_number_gt 5046
_reflns_number_total 6117
_reflns_threshold_expression >2sigma(I)
_cod_data_source_file om0604122si20060515_065105.cif
_cod_data_source_block 11
_cod_original_cell_volume 6943.1(9)
_cod_original_sg_symbol_H-M P4(3)2(1)2
_cod_database_code 4075624

loop_
_symmetry_equiv_pos_as_xyz
'x, y, z'
'-x, -y, z+1/2'
'-y+1/2, x+1/2, z+3/4'
'y+1/2, -x+1/2, z+1/4'
'-x+1/2, y+1/2, -z+3/4'
'x+1/2, -y+1/2, -z+1/4'
'y, x, -z'
'-y, -x, -z+1/2'

loop_
_atom_site_label
_atom_site_type_symbol
_atom_site_fract_x
_atom_site_fract_y
_atom_site_fract_z
_atom_site_U_iso_or_equiv
_atom_site_adp_type
_atom_site_occupancy
_atom_site_symmetry_multiplicity
_atom_site_calc_flag
_atom_site_refinement_flags
Ru1 Ru 0.68444(3) 0.44481(3) 0.508215(15) 0.03155(16) Uani 1 1 d .
Si1 Si 0.86550(14) 0.55441(17) 0.46068(7) 0.0540(6) Uani 1 1 d .
N1 N 0.5698(3) 0.5173(3) 0.50129(16) 0.0338(12) Uani 1 1 d .
P1 P 0.61311(12) 0.30512(12) 0.51662(5) 0.0354(4) Uani 1 1 d .
B3 B 0.6836(6) 0.5453(5) 0.4167(2) 0.0431(17) Uani 1 1 d .
H3 H 0.6619 0.6048 0.4349 0.052 Uiso 1 1 calc R
B4 B 0.7609(7) 0.5556(7) 0.3741(3) 0.055(2) Uani 1 1 d .
H4 H 0.7876 0.6216 0.3640 0.066 Uiso 1 1 calc R
B5 B 0.8287(6) 0.4562(6) 0.3741(3) 0.052(2) Uani 1 1 d .
H5 H 0.9001 0.4573 0.3643 0.062 Uiso 1 1 calc R
B6 B 0.7893(6) 0.3871(6) 0.4166(3) 0.0421(19) Uani 1 1 d .
H6 H 0.8358 0.3441 0.4348 0.050 Uiso 1 1 calc R
B7 B 0.6098(6) 0.4531(7) 0.4052(2) 0.0443(19) Uani 1 1 d .
H7 H 0.5383 0.4532 0.4149 0.053 Uiso 1 1 calc R
B8 B 0.6473(7) 0.5228(7) 0.3640(3) 0.057(2) Uani 1 1 d .
H8 H 0.5999 0.5676 0.3473 0.068 Uiso 1 1 calc R
B9 B 0.7388(7) 0.4666(7) 0.3377(3) 0.058(3) Uani 1 1 d .
H9 H 0.7509 0.4746 0.3039 0.069 Uiso 1 1 calc R
B10 B 0.7583(7) 0.3624(7) 0.3641(3) 0.053(2) Uani 1 1 d .
H10 H 0.7842 0.3025 0.3475 0.064 Uiso 1 1 calc R
B11 B 0.6778(6) 0.3538(5) 0.4055(2) 0.0393(18) Uani 1 1 d .
H11 H 0.6511 0.2877 0.4156 0.047 Uiso 1 1 calc R
B12 B 0.6455(7) 0.4029(7) 0.3571(3) 0.055(2) Uani 1 1 d .
H12 H 0.5977 0.3693 0.3357 0.066 Uiso 1 1 calc R
C1 C 0.7888(5) 0.5032(5) 0.4200(2) 0.0435(17) Uani 1 1 d .
C2 C 0.6973(4) 0.4401(4) 0.44057(17) 0.0333(13) Uani 1 1 d .
C11 C 0.9848(6) 0.5181(8) 0.4505(4) 0.089(3) Uani 1 1 d .
H11A H 1.0240 0.5443 0.4713 0.134 Uiso 1 1 calc R
H11B H 1.0031 0.5381 0.4232 0.134 Uiso 1 1 calc R
H11C H 0.9887 0.4533 0.4520 0.134 Uiso 1 1 calc R
C12 C 0.8569(7) 0.6780(7) 0.4610(3) 0.081(3) Uani 1 1 d .
H12A H 0.7952 0.6954 0.4661 0.121 Uiso 1 1 calc R
H12B H 0.8761 0.7014 0.4343 0.121 Uiso 1 1 calc R
H12C H 0.8950 0.7021 0.4828 0.121 Uiso 1 1 calc R
C13 C 0.8211(5) 0.5082(5) 0.5103(2) 0.0460(16) Uani 1 1 d .
C14 C 0.7636(5) 0.5564(5) 0.5387(2) 0.0496(18) Uani 1 1 d .
H14A H 0.7491 0.6210 0.5365 0.059 Uiso 1 1 calc R
C15 C 0.7319(5) 0.4976(5) 0.5708(2) 0.0494(18) Uani 1 1 d .
H15A H 0.6934 0.5145 0.5946 0.059 Uiso 1 1 calc R
C16 C 0.7693(5) 0.4122(5) 0.5631(2) 0.0494(19) Uani 1 1 d .
H16A H 0.7620 0.3589 0.5812 0.059 Uiso 1 1 calc R
C17 C 0.8234(5) 0.4161(5) 0.5265(2) 0.0491(17) Uani 1 1 d .
H17A H 0.8608 0.3667 0.5155 0.059 Uiso 1 1 calc R
C21 C 0.5353(5) 0.2548(5) 0.4785(2) 0.0400(16) Uani 1 1 d .
C22 C 0.4594(5) 0.3053(6) 0.4665(2) 0.0573(19) Uani 1 1 d .
H22A H 0.4535 0.3644 0.4762 0.069 Uiso 1 1 calc R
C23 C 0.3931(7) 0.2702(7) 0.4408(3) 0.072(3) Uani 1 1 d .
H23A H 0.3435 0.3056 0.4334 0.087 Uiso 1 1 calc R
C24 C 0.3999(7) 0.1848(8) 0.4263(3) 0.078(3) Uani 1 1 d .
H24A H 0.3548 0.1607 0.4093 0.094 Uiso 1 1 calc R
C25 C 0.4738(8) 0.1338(7) 0.4369(3) 0.081(3) Uani 1 1 d .
H25A H 0.4790 0.0754 0.4263 0.097 Uiso 1 1 calc R
C26 C 0.5427(6) 0.1677(5) 0.4636(2) 0.055(2) Uani 1 1 d .
H26A H 0.5920 0.1317 0.4709 0.066 Uiso 1 1 calc R
C31 C 0.5417(5) 0.2951(4) 0.5637(2) 0.0413(16) Uani 1 1 d .
C32 C 0.5403(6) 0.3630(5) 0.5933(2) 0.054(2) Uani 1 1 d .
H32A H 0.5723 0.4163 0.5887 0.065 Uiso 1 1 calc R
C33 C 0.4904(7) 0.3518(7) 0.6303(3) 0.073(3) Uani 1 1 d .
H33A H 0.4895 0.3983 0.6501 0.087 Uiso 1 1 calc R
C34 C 0.4429(7) 0.2735(6) 0.6381(3) 0.070(3) Uani 1 1 d .
H34A H 0.4112 0.2658 0.6631 0.084 Uiso 1 1 calc R
C35 C 0.4434(7) 0.2069(6) 0.6081(3) 0.068(2) Uani 1 1 d .
H35A H 0.4113 0.1536 0.6126 0.082 Uiso 1 1 calc R
C36 C 0.4910(6) 0.2182(5) 0.5714(3) 0.056(2) Uani 1 1 d .
H36A H 0.4890 0.1728 0.5512 0.067 Uiso 1 1 calc R
C41 C 0.6968(5) 0.2151(4) 0.5251(2) 0.0374(15) Uani 1 1 d .
C42 C 0.7041(5) 0.1652(5) 0.5620(2) 0.0439(16) Uani 1 1 d .
H42A H 0.6646 0.1766 0.5841 0.053 Uiso 1 1 calc R
C43 C 0.7690(6) 0.0996(6) 0.5660(2) 0.056(2) Uani 1 1 d .
H43A H 0.7736 0.0677 0.5911 0.067 Uiso 1 1 calc R
C44 C 0.8284(5) 0.0795(5) 0.5332(3) 0.0530(19) Uani 1 1 d .
H44A H 0.8709 0.0333 0.5358 0.064 Uiso 1 1 calc R
C45 C 0.8226(5) 0.1293(5) 0.4972(2) 0.0524(19) Uani 1 1 d .
H45A H 0.8628 0.1181 0.4754 0.063 Uiso 1 1 calc R
C46 C 0.7581(5) 0.1957(5) 0.4929(2) 0.0498(18) Uani 1 1 d .
H46A H 0.7551 0.2285 0.4680 0.060 Uiso 1 1 calc R

loop_
_atom_site_aniso_label
_atom_site_aniso_U_11
_atom_site_aniso_U_22
_atom_site_aniso_U_33
_atom_site_aniso_U_23
_atom_site_aniso_U_13
_atom_site_aniso_U_12
Ru1 0.0328(3) 0.0300(3) 0.0318(2) -0.0003(2) -0.0016(2) 0.0008(2)
Si1 0.0385(11) 0.0591(13) 0.0645(14) 0.0015(12) 0.0001(10) -0.0144(10)
N1 0.036(3) 0.036(3) 0.030(3) 0.003(2) 0.003(2) 0.000(2)
P1 0.0398(9) 0.0314(9) 0.0350(9) 0.0014(7) 0.0044(7) 0.0005(7)
B3 0.051(5) 0.038(4) 0.041(4) 0.011(3) 0.007(4) 0.007(4)
B4 0.061(6) 0.052(5) 0.052(5) 0.012(4) 0.016(4) 0.007(5)
B5 0.048(5) 0.059(6) 0.049(5) 0.011(4) 0.018(4) 0.009(4)
B6 0.037(4) 0.043(5) 0.046(5) 0.002(4) 0.005(3) 0.006(3)
B7 0.037(4) 0.059(5) 0.037(4) 0.002(4) -0.001(3) 0.001(4)
B8 0.063(6) 0.068(6) 0.040(5) 0.018(4) -0.001(4) 0.012(5)
B9 0.066(6) 0.065(6) 0.041(5) 0.009(4) 0.008(4) 0.012(5)
B10 0.055(6) 0.060(6) 0.044(5) -0.002(4) 0.016(4) 0.006(4)
B11 0.038(4) 0.039(4) 0.040(4) -0.003(3) 0.003(4) 0.003(4)
B12 0.058(6) 0.069(6) 0.038(4) -0.008(4) 0.003(4) 0.002(4)
C1 0.032(4) 0.045(4) 0.053(4) 0.008(3) 0.012(3) -0.004(3)
C2 0.027(3) 0.042(4) 0.031(3) 0.005(3) 0.003(2) 0.002(3)
C11 0.036(5) 0.121(10) 0.111(8) -0.005(7) -0.004(5) -0.006(5)
C12 0.079(7) 0.070(6) 0.093(7) 0.010(6) -0.016(5) -0.033(5)
C13 0.029(3) 0.048(4) 0.061(4) -0.009(4) -0.011(4) -0.007(3)
C14 0.046(4) 0.043(4) 0.059(4) -0.013(4) -0.016(3) -0.003(4)
C15 0.055(5) 0.057(5) 0.036(4) -0.012(4) -0.006(3) -0.008(4)
C16 0.055(5) 0.049(5) 0.044(4) 0.007(3) -0.017(4) -0.001(4)
C17 0.040(4) 0.051(4) 0.056(4) -0.003(3) -0.017(4) 0.008(3)
C21 0.046(4) 0.041(4) 0.033(3) 0.002(3) 0.005(3) -0.007(3)
C22 0.051(5) 0.062(5) 0.059(5) 0.007(4) 0.002(4) -0.002(4)
C23 0.061(6) 0.079(7) 0.076(6) 0.009(5) -0.027(5) -0.011(5)
C24 0.086(7) 0.092(8) 0.057(5) 0.008(6) -0.018(5) -0.030(7)
C25 0.117(10) 0.067(6) 0.058(6) -0.019(5) -0.006(6) -0.027(6)
C26 0.064(5) 0.052(5) 0.048(4) -0.002(4) 0.000(4) -0.005(4)
C31 0.047(4) 0.036(4) 0.041(4) -0.001(3) 0.009(3) 0.004(3)
C32 0.061(5) 0.048(4) 0.053(4) -0.001(3) 0.020(4) -0.004(4)
C33 0.086(7) 0.073(6) 0.060(5) -0.015(5) 0.033(5) -0.002(5)
C34 0.084(6) 0.071(6) 0.056(5) 0.012(4) 0.034(5) 0.007(5)
C35 0.078(6) 0.048(5) 0.079(6) 0.004(4) 0.031(5) -0.005(4)
C36 0.070(5) 0.046(4) 0.053(4) -0.005(4) 0.018(4) -0.005(4)
C41 0.045(4) 0.029(3) 0.038(3) -0.001(3) -0.004(3) 0.003(3)
C42 0.049(4) 0.043(4) 0.040(4) 0.005(3) 0.001(3) 0.007(3)
C43 0.068(6) 0.054(5) 0.046(4) 0.009(4) -0.007(4) 0.002(4)
C44 0.054(5) 0.040(4) 0.065(5) 0.001(3) -0.006(4) 0.007(3)
C45 0.057(5) 0.053(4) 0.047(4) -0.006(4) 0.003(4) 0.023(4)
C46 0.061(5) 0.050(4) 0.038(4) 0.004(4) 0.009(3) 0.009(4)

loop_
_atom_type_symbol
_atom_type_description
_atom_type_scat_dispersion_real
_atom_type_scat_dispersion_imag
_atom_type_scat_source
C C 0.0033 0.0016 'International Tables Vol C Tables 4.2.6.8 and 6.1.1.4'
H H 0.0000 0.0000 'International Tables Vol C Tables 4.2.6.8 and 6.1.1.4'
B B 0.0013 0.0007 'International Tables Vol C Tables 4.2.6.8 and 6.1.1.4'
Si Si 0.0817 0.0704 'International Tables Vol C Tables 4.2.6.8 and 6.1.1.4'
Ru Ru -1.2594 0.8363 'International Tables Vol C Tables 4.2.6.8 and 6.1.1.4'
P P 0.1023 0.0942 'International Tables Vol C Tables 4.2.6.8 and 6.1.1.4'
N N 0.0061 0.0033 'International Tables Vol C Tables 4.2.6.8 and 6.1.1.4'

loop_
_geom_angle_atom_site_label_1
_geom_angle_atom_site_label_2
_geom_angle_atom_site_label_3
_geom_angle
_geom_angle_site_symmetry_1
N1 Ru1 C2 89.0(2) .
N1 Ru1 C17 157.8(2) .
C2 Ru1 C17 100.2(3) .
N1 Ru1 C16 132.9(3) .
C2 Ru1 C16 137.1(3) .
C17 Ru1 C16 37.7(3) .
N1 Ru1 C13 122.8(2) .
C2 Ru1 C13 87.9(3) .
C17 Ru1 C13 38.6(3) .
C16 Ru1 C13 63.5(3) .
N1 Ru1 C14 95.5(2) .
C2 Ru1 C14 114.1(3) .
C17 Ru1 C14 62.3(3) .
C16 Ru1 C14 61.4(3) .
C13 Ru1 C14 37.3(3) .
N1 Ru1 C15 100.0(3) .
C2 Ru1 C15 149.9(3) .
C17 Ru1 C15 62.4(3) .
C16 Ru1 C15 36.5(3) .
C13 Ru1 C15 63.0(3) .
C14 Ru1 C15 36.9(3) .
N1 Ru1 P1 95.91(15) .
C2 Ru1 P1 97.24(18) .
C17 Ru1 P1 102.9(2) .
C16 Ru1 P1 88.4(2) .
C13 Ru1 P1 141.12(19) .
C14 Ru1 P1 146.8(2) .
C15 Ru1 P1 110.2(2) .
C12 Si1 C13 109.9(4) .
C12 Si1 C11 110.6(5) .
C13 Si1 C11 112.2(5) .
C12 Si1 C1 111.3(4) .
C13 Si1 C1 103.2(3) .
C11 Si1 C1 109.5(4) .
N1 N1 Ru1 167.20(19) 7_556
C21 P1 C41 103.1(3) .
C21 P1 C31 98.5(3) .
C41 P1 C31 102.0(3) .
C21 P1 Ru1 124.5(2) .
C41 P1 Ru1 110.7(2) .
C31 P1 Ru1 115.1(2) .
C1 B3 C2 62.2(4) .
C1 B3 B7 107.2(6) .
C2 B3 B7 58.7(4) .
C1 B3 B4 59.0(5) .
C2 B3 B4 109.5(6) .
B7 B3 B4 107.5(6) .
C1 B3 B8 105.5(6) .
C2 B3 B8 106.2(6) .
B7 B3 B8 58.9(5) .
B4 B3 B8 59.6(5) .
C1 B4 B5 59.3(5) .
C1 B4 B8 105.1(6) .
B5 B4 B8 107.9(7) .
C1 B4 B9 105.5(6) .
B5 B4 B9 59.6(5) .
B8 B4 B9 60.5(6) .
C1 B4 B3 57.5(4) .
B5 B4 B3 106.9(6) .
B8 B4 B3 60.6(5) .
B9 B4 B3 108.4(7) .
C1 B5 B10 105.7(6) .
C1 B5 B9 105.3(6) .
B10 B5 B9 60.4(6) .
C1 B5 B4 58.2(5) .
B10 B5 B4 108.5(7) .
B9 B5 B4 60.4(6) .
C1 B5 B6 58.5(4) .
B10 B5 B6 59.9(5) .
B9 B5 B6 107.5(7) .
B4 B5 B6 106.7(6) .
C1 B6 C2 61.4(4) .
C1 B6 B11 106.7(6) .
C2 B6 B11 58.9(4) .
C1 B6 B10 105.2(6) .
C2 B6 B10 107.8(6) .
B11 B6 B10 60.7(5) .
C1 B6 B5 58.7(5) .
C2 B6 B5 109.2(6) .
B11 B6 B5 108.2(6) .
B10 B6 B5 59.2(5) .
C2 B7 B8 108.5(6) .
C2 B7 B11 58.8(4) .
B8 B7 B11 108.0(6) .
C2 B7 B3 59.5(4) .
B8 B7 B3 60.9(5) .
B11 B7 B3 106.5(6) .
C2 B7 B12 107.1(6) .
B8 B7 B12 60.5(5) .
B11 B7 B12 59.6(5) .
B3 B7 B12 108.3(6) .
B7 B8 B4 108.8(6) .
B7 B8 B12 60.5(5) .
B4 B8 B12 107.9(7) .
B7 B8 B9 108.4(6) .
B4 B8 B9 59.9(6) .
B12 B8 B9 59.6(6) .
B7 B8 B3 60.2(5) .
B4 B8 B3 59.8(5) .
B12 B8 B3 107.7(6) .
B9 B8 B3 107.4(7) .
B5 B9 B12 107.9(6) .
B5 B9 B10 59.5(5) .
B12 B9 B10 60.2(5) .
B5 B9 B4 60.0(5) .
B12 B9 B4 107.8(6) .
B10 B9 B4 107.5(6) .
B5 B9 B8 107.4(6) .
B12 B9 B8 59.9(6) .
B10 B9 B8 107.6(6) .
B4 B9 B8 59.5(5) .
B5 B10 B6 60.9(5) .
B5 B10 B9 60.1(6) .
B6 B10 B9 108.1(7) .
B5 B10 B12 108.1(7) .
B6 B10 B12 106.9(6) .
B9 B10 B12 59.9(5) .
B5 B10 B11 108.4(6) .
B6 B10 B11 59.2(5) .
B9 B10 B11 107.7(6) .
B12 B10 B11 59.6(5) .
C2 B11 B6 60.2(4) .
C2 B11 B12 107.9(6) .
B6 B11 B12 108.2(6) .
C2 B11 B7 59.1(4) .
B6 B11 B7 107.4(6) .
B12 B11 B7 60.4(5) .
C2 B11 B10 108.4(6) .
B6 B11 B10 60.2(5) .
B12 B11 B10 60.3(5) .
B7 B11 B10 108.3(6) .
B11 B12 B9 108.1(7) .
B11 B12 B10 60.2(5) .
B9 B12 B10 59.9(5) .
B11 B12 B7 60.0(4) .
B9 B12 B7 107.9(7) .
B10 B12 B7 107.9(6) .
B11 B12 B8 107.1(6) .
B9 B12 B8 60.5(5) .
B10 B12 B8 107.7(7) .
B7 B12 B8 59.0(5) .
B3 C1 B4 63.5(5) .
B3 C1 B6 111.7(6) .
B4 C1 B6 113.6(6) .
B3 C1 B5 114.5(6) .
B4 C1 B5 62.5(5) .
B6 C1 B5 62.8(5) .
B3 C1 C2 60.7(4) .
B4 C1 C2 111.9(6) .
B6 C1 C2 60.0(4) .
B5 C1 C2 111.4(5) .
B3 C1 Si1 116.9(5) .
B4 C1 Si1 123.7(5) .
B6 C1 Si1 116.2(5) .
B5 C1 Si1 122.8(5) .
C2 C1 Si1 114.5(4) .
B11 C2 B7 62.1(4) .
B11 C2 B3 110.9(5) .
B7 C2 B3 61.8(5) .
B11 C2 B6 60.9(4) .
B7 C2 B6 110.3(5) .
B3 C2 B6 107.4(5) .
B11 C2 C1 106.1(5) .
B7 C2 C1 105.7(5) .
B3 C2 C1 57.1(4) .
B6 C2 C1 58.6(4) .
B11 C2 Ru1 131.0(4) .
B7 C2 Ru1 125.5(4) .
B3 C2 Ru1 113.4(4) .
B6 C2 Ru1 121.3(4) .
C1 C2 Ru1 114.9(4) .
C14 C13 C17 104.7(7) .
C14 C13 Si1 124.8(6) .
C17 C13 Si1 130.0(6) .
C14 C13 Ru1 71.9(4) .
C17 C13 Ru1 68.8(4) .
Si1 C13 Ru1 117.0(3) .
C15 C14 C13 110.4(7) .
C15 C14 Ru1 72.0(4) .
C13 C14 Ru1 70.7(4) .
C16 C15 C14 107.1(7) .
C16 C15 Ru1 69.9(4) .
C14 C15 Ru1 71.1(4) .
C15 C16 C17 109.3(7) .
C15 C16 Ru1 73.6(4) .
C17 C16 Ru1 69.9(4) .
C16 C17 C13 108.6(7) .
C16 C17 Ru1 72.4(4) .
C13 C17 Ru1 72.6(4) .
C26 C21 C22 117.9(7) .
C26 C21 P1 124.0(6) .
C22 C21 P1 117.9(6) .
C23 C22 C21 122.1(8) .
C24 C23 C22 120.2(10) .
C23 C24 C25 119.4(9) .
C24 C25 C26 121.8(9) .
C21 C26 C25 118.7(8) .
C32 C31 C36 117.9(6) .
C32 C31 P1 120.6(5) .
C36 C31 P1 121.5(5) .
C31 C32 C33 120.0(7) .
C34 C33 C32 121.2(8) .
C35 C34 C33 118.3(7) .
C34 C35 C36 120.6(8) .
C35 C36 C31 121.9(8) .
C42 C41 C46 117.5(6) .
C42 C41 P1 124.1(5) .
C46 C41 P1 118.4(5) .
C43 C42 C41 120.6(7) .
C42 C43 C44 121.3(7) .
C45 C44 C43 118.3(7) .
C44 C45 C46 120.8(7) .
C45 C46 C41 121.4(7) .

loop_
_geom_bond_atom_site_label_1
_geom_bond_atom_site_label_2
_geom_bond_distance
_geom_bond_site_symmetry_2
Ru1 N1 2.014(5) .
Ru1 C2 2.165(6) .
Ru1 C17 2.173(7) .
Ru1 C16 2.205(7) .
Ru1 C13 2.224(7) .
Ru1 C14 2.241(7) .
Ru1 C15 2.253(7) .
Ru1 P1 2.3308(18) .
Si1 C12 1.829(10) .
Si1 C13 1.841(8) .
Si1 C11 1.869(10) .
Si1 C1 1.881(8) .
N1 N1 1.099(10) 7_556
P1 C21 1.829(7) .
P1 C41 1.834(6) .
P1 C31 1.839(6) .
B3 C1 1.675(11) .
B3 C2 1.740(9) .
B3 B7 1.780(12) .
B3 B4 1.779(11) .
B3 B8 1.792(12) .
B4 C1 1.702(12) .
B4 B5 1.776(12) .
B4 B8 1.775(14) .
B4 B9 1.782(14) .
B5 C1 1.721(11) .
B5 B10 1.759(14) .
B5 B9 1.769(13) .
B5 B6 1.791(12) .
B6 C1 1.718(11) .
B6 C2 1.743(10) .
B6 B11 1.754(12) .
B6 B10 1.772(12) .
B7 C2 1.725(10) .
B7 B8 1.756(12) .
B7 B11 1.777(11) .
B7 B12 1.783(12) .
B8 B12 1.783(15) .
B8 B9 1.793(13) .
B9 B12 1.777(14) .
B9 B10 1.776(13) .
B10 B12 1.783(14) .
B10 B11 1.780(12) .
B11 C2 1.720(10) .
B11 B12 1.770(12) .
C1 C2 1.766(9) .
C13 C14 1.429(10) .
C13 C17 1.455(10) .
C14 C15 1.422(11) .
C15 C16 1.398(11) .
C16 C17 1.416(11) .
C21 C26 1.375(10) .
C21 C22 1.399(10) .
C22 C23 1.378(12) .
C23 C24 1.346(14) .
C24 C25 1.368(15) .
C25 C26 1.416(12) .
C31 C32 1.377(10) .
C31 C36 1.381(10) .
C32 C33 1.401(11) .
C33 C34 1.376(13) .
C34 C35 1.371(12) .
C35 C36 1.373(11) .
C41 C42 1.391(9) .
C41 C46 1.398(9) .
C42 C43 1.369(10) .
C43 C44 1.395(11) .
C44 C45 1.366(10) .
C45 C46 1.374(10) .
